data_4349337
loop_
_publ_author_name
'Liu, Juan'
'Wang, Fei'
'Ding, Qing-Rong'
'Zhang, Jian'

_publ_section_title
;
 Synthesis of an Enantipure Tetrazole-Based Homochiral
 Cu<sup>I,II</sup>-MOF for Enantioselective Separation.
;
_journal_issue 24
_journal_name_full 'Inorganic chemistry'
_journal_page_first 12520
_journal_page_last 12522
_journal_paper_doi 10.1021/acs.inorgchem.6b02514
_journal_volume 55
_journal_year 2016
_chemical_absolute_configuration none
_chemical_formula_moiety 'C10 H12 Cu3 N13 O5'
_chemical_formula_sum 'C10 H12 Cu3 N13 O5'
_chemical_formula_weight 584.95
_space_group_crystal_system orthorhombic
_space_group_IT_number 19
_space_group_name_Hall 'P 2ac 2ab'
_space_group_name_H-M_alt 'P 21 21 21'
_atom_sites_solution_hydrogens mixed
_audit_creation_method SHELXL-2016/6
_cell_angle_alpha 90
_cell_angle_beta 90
_cell_angle_gamma 90
_cell_formula_units_Z 4
_cell_length_a 8.3425(7)
_cell_length_b 11.9337(15)
_cell_length_c 21.6641(18)
_cell_measurement_reflns_used 2271
_cell_measurement_temperature 293(2)
_cell_measurement_theta_max 65.9530
_cell_measurement_theta_min 4.0430
_cell_volume 2156.8(4)
_computing_cell_refinement 'CrysAlisPro 1.171.38.41 (Rigaku OD, 2015)'
_computing_data_collection 'CrysAlisPro 1.171.38.41 (Rigaku OD, 2015)'
_computing_data_reduction 'CrysAlisPro 1.171.38.41 (Rigaku OD, 2015)'
_computing_structure_refinement 'SHELXL-2016/6 (Sheldrick, 2016)'
_diffrn_ambient_temperature 293(2)
_diffrn_detector_area_resol_mean 10.3503
_diffrn_measured_fraction_theta_full 0.976
_diffrn_measured_fraction_theta_max 0.976
_diffrn_measurement_device_type 'SuperNova, Dual, Cu at zero, Atlas'
_diffrn_measurement_method '\w scans'
_diffrn_radiation_type CuK\a
_diffrn_radiation_wavelength 1.54184
_diffrn_reflns_av_R_equivalents 0.0282
_diffrn_reflns_av_unetI/netI 0.0339
_diffrn_reflns_Laue_measured_fraction_full 0.976
_diffrn_reflns_Laue_measured_fraction_max 0.976
_diffrn_reflns_limit_h_max 6
_diffrn_reflns_limit_h_min -9
_diffrn_reflns_limit_k_max 13
_diffrn_reflns_limit_k_min -14
_diffrn_reflns_limit_l_max 25
_diffrn_reflns_limit_l_min -25
_diffrn_reflns_number 5371
_diffrn_reflns_point_group_measured_fraction_full 0.840
_diffrn_reflns_point_group_measured_fraction_max 0.840
_diffrn_reflns_theta_full 66.954
_diffrn_reflns_theta_max 66.954
_diffrn_reflns_theta_min 4.081
_diffrn_source 'micro-focus sealed X-ray tube'
_exptl_absorpt_coefficient_mu 3.911
_exptl_absorpt_correction_T_max 1.0000
_exptl_absorpt_correction_T_min 0.6886
_exptl_absorpt_correction_type multi-scan
_exptl_absorpt_process_details
;
CrysAlisPro 1.171.38.41 (Rigaku Oxford Diffraction, 2015)
Empirical absorption correction using spherical harmonics,
 implemented in SCALE3 ABSPACK scaling algorithm.
;
_exptl_crystal_colour green
_exptl_crystal_density_diffrn 1.801
_exptl_crystal_description block
_exptl_crystal_F_000 1160
_exptl_crystal_size_max 0.200
_exptl_crystal_size_mid 0.150
_exptl_crystal_size_min 0.120
_refine_diff_density_max 0.879
_refine_diff_density_min -0.687
_refine_diff_density_rms 0.116
_refine_ls_abs_structure_details
;
 Flack x determined using 782 quotients [(I+)-(I-)]/[(I+)+(I-)]
 (Parsons, Flack and Wagner, Acta Cryst. B69 (2013) 249-259).
;
_refine_ls_abs_structure_Flack 0.01(7)
_refine_ls_extinction_method none
_refine_ls_goodness_of_fit_ref 1.076
_refine_ls_hydrogen_treatment constr
_refine_ls_matrix_type full
_refine_ls_number_parameters 282
_refine_ls_number_reflns 3227
_refine_ls_number_restraints 36
_refine_ls_restrained_S_all 1.092
_refine_ls_R_factor_all 0.0698
_refine_ls_R_factor_gt 0.0608
_refine_ls_shift/su_max 0.010
_refine_ls_shift/su_mean 0.002
_refine_ls_structure_factor_coef Fsqd
_refine_ls_weighting_details 'w=1/[\s^2^(Fo^2^)+(0.1262P)^2^+0.6428P] where P=(Fo^2^+2Fc^2^)/3'
_refine_ls_weighting_scheme calc
_refine_ls_wR_factor_gt 0.1753
_refine_ls_wR_factor_ref 0.1868
_reflns_Friedel_coverage 0.497
_reflns_Friedel_fraction_full 0.657
_reflns_Friedel_fraction_max 0.656
_reflns_number_gt 2678
_reflns_number_total 3227
_reflns_threshold_expression 'I > 2\s(I)'
_cod_data_source_file ic6b02514_si_002.cif
_cod_data_source_block a
_cod_database_code 4349337
_shelx_shelxl_version_number 2016/6
_shelx_space_group_comment
;
The symmetry employed for this shelxl refinement is uniquely defined
by the following loop, which should always be used as a source of
symmetry information in preference to the above space-group names.
They are only intended as comments.
;
_shelx_estimated_absorpt_t_min 0.508
_shelx_estimated_absorpt_t_max 0.651

loop_
_space_group_symop_operation_xyz
'x, y, z'
'-x+1/2, -y, z+1/2'
'x+1/2, -y+1/2, -z'
'-x, y+1/2, -z+1/2'

loop_
_atom_site_label
_atom_site_type_symbol
_atom_site_fract_x
_atom_site_fract_y
_atom_site_fract_z
_atom_site_U_iso_or_equiv
_atom_site_adp_type
_atom_site_occupancy
_atom_site_site_symmetry_order
_atom_site_calc_flag
_atom_site_refinement_flags_posn
_atom_site_refinement_flags_adp
Cu1 Cu 1.52683(14) 0.35891(12) 0.50162(5) 0.0461(4) Uani 1 1 d . .
Cu2 Cu 0.94142(13) 0.35636(12) 0.49905(6) 0.0459(4) Uani 1 1 d . .
Cu3 Cu 0.7590(2) 0.52245(14) 0.74610(5) 0.0621(5) Uani 1 1 d . .
N9 N 0.8221(9) 0.4066(9) 0.5751(4) 0.050(2) Uani 1 1 d . .
N3 N 0.8463(9) 0.5918(9) 0.9267(3) 0.047(2) Uani 1 1 d . .
N4 N 0.6842(8) 0.6004(8) 0.9225(3) 0.043(2) Uani 1 1 d . .
C7 C 1.3039(9) 0.3344(7) 0.4993(5) 0.0420(18) Uani 1 1 d . .
N8 N 0.6563(8) 0.4052(9) 0.5742(4) 0.049(2) Uani 1 1 d . .
N6 N 0.7271(9) 0.4614(8) 0.6635(3) 0.0547(19) Uani 1 1 d . .
N2 N 0.9094(10) 0.5690(9) 0.8729(3) 0.054(2) Uani 1 1 d . .
C1 C 0.6523(12) 0.5800(11) 0.8645(4) 0.052(3) Uani 1 1 d . .
N1 N 0.7861(10) 0.5604(8) 0.8334(3) 0.055(2) Uani 1 1 d . .
N7 N 0.6005(10) 0.4384(10) 0.6268(3) 0.060(3) Uani 1 1 d . .
C4 C 0.8608(12) 0.4418(9) 0.6312(4) 0.045(2) Uani 1 1 d . .
N11 N 1.1677(9) 0.3352(7) 0.4981(4) 0.0524(18) Uani 1 1 d . .
N5 N 0.5252(11) 0.5320(13) 0.7676(4) 0.086(4) Uani 1 1 d . .
C5 C 1.0218(12) 0.4623(13) 0.6601(4) 0.066(3) Uani 1 1 d . .
H5 H 1.075080 0.523772 0.638233 0.079 Uiso 1 1 calc R U
C2 C 0.4980(13) 0.5763(14) 0.8310(4) 0.074(4) Uani 1 1 d . .
H2 H 0.457496 0.653081 0.827366 0.089 Uiso 1 1 calc R U
C6 C 1.1283(17) 0.3612(15) 0.6589(6) 0.103(5) Uani 1 1 d . .
H6A H 1.076823 0.300523 0.680198 0.154 Uiso 1 1 calc R U
H6B H 1.228032 0.378481 0.678895 0.154 Uiso 1 1 calc R U
H6C H 1.148448 0.339823 0.616898 0.154 Uiso 1 1 calc R U
C3 C 0.3689(17) 0.5053(19) 0.8626(7) 0.119(8) Uani 1 1 d . .
H3A H 0.403298 0.428588 0.864240 0.178 Uiso 1 1 calc R U
H3B H 0.270735 0.510285 0.839638 0.178 Uiso 1 1 calc R U
H3C H 0.351695 0.532525 0.903781 0.178 Uiso 1 1 calc R U
N10 N 0.9891(12) 0.4976(11) 0.7250(4) 0.085(4) Uani 1 1 d . .
H10A H 1.042451 0.560838 0.732274 0.102 Uiso 1 1 calc R U
H10B H 1.028138 0.445556 0.750266 0.102 Uiso 1 1 calc R U
N12 N 0.730(3) 0.2464(11) 0.7866(8) 0.138(5) Uani 1 1 d . U
O5 O 0.764(3) 0.7146(11) 0.7093(6) 0.200(10) Uani 1 1 d . .
H5A H 0.669799 0.742232 0.711274 0.240 Uiso 1 1 d R U
H5B H 0.795619 0.712822 0.672024 0.240 Uiso 1 1 d R U
O2 O 0.738(2) 0.1486(11) 0.7896(8) 0.173(5) Uani 1 1 d . U
N13 N 0.852(3) 0.7754(13) 0.4938(8) 0.161(9) Uani 1 1 d . .
C10 C 0.895(7) 0.861(3) 0.4534(17) 0.30(3) Uani 1 1 d . .
C9 C 0.830(7) 0.668(3) 0.460(2) 0.30(3) Uani 1 1 d . .
O1 O 0.604(3) 0.2935(16) 0.7817(10) 0.183(6) Uani 1 1 d . U
O3 O 0.843(3) 0.3111(18) 0.7889(10) 0.190(6) Uani 1 1 d . U
C8 C 0.854(4) 0.787(3) 0.5559(15) 0.192(13) Uani 1 1 d . .
O4 O 0.806(5) 0.710(2) 0.5860(10) 0.34(2) Uani 1 1 d . .

loop_
_atom_site_aniso_label
_atom_site_aniso_U_11
_atom_site_aniso_U_22
_atom_site_aniso_U_33
_atom_site_aniso_U_23
_atom_site_aniso_U_13
_atom_site_aniso_U_12
Cu1 0.0255(6) 0.0783(9) 0.0346(7) -0.0009(8) -0.0004(6) -0.0064(5)
Cu2 0.0268(6) 0.0769(9) 0.0339(7) -0.0005(8) -0.0004(5) 0.0072(5)
Cu3 0.0417(8) 0.1118(11) 0.0328(6) -0.0226(7) 0.0000(5) 0.0014(9)
N9 0.042(4) 0.076(6) 0.031(4) -0.013(4) -0.007(3) 0.004(4)
N3 0.039(4) 0.068(6) 0.033(4) -0.009(4) 0.005(3) -0.004(4)
N4 0.023(3) 0.071(6) 0.035(4) -0.003(4) 0.001(3) -0.001(3)
C7 0.019(4) 0.067(5) 0.040(4) -0.005(5) -0.005(4) 0.001(3)
N8 0.030(4) 0.081(7) 0.036(4) -0.005(4) -0.004(3) -0.002(4)
N6 0.035(4) 0.094(5) 0.035(3) -0.016(4) 0.000(3) -0.004(5)
N2 0.040(5) 0.088(6) 0.033(4) -0.017(4) 0.007(3) 0.003(5)
C1 0.038(5) 0.084(7) 0.034(4) -0.012(5) -0.002(4) 0.003(5)
N1 0.045(5) 0.089(6) 0.029(3) -0.012(3) 0.002(3) 0.009(5)
N7 0.035(4) 0.107(8) 0.038(4) -0.019(5) -0.002(3) 0.003(5)
C4 0.041(5) 0.060(6) 0.036(4) -0.012(4) -0.007(4) -0.006(4)
N11 0.033(4) 0.076(5) 0.048(4) 0.010(5) 0.001(4) 0.000(3)
N5 0.045(5) 0.172(11) 0.042(4) -0.035(6) -0.007(4) 0.013(7)
C5 0.042(5) 0.120(9) 0.035(4) -0.017(6) -0.001(4) -0.002(7)
C2 0.039(5) 0.140(12) 0.043(5) -0.028(6) -0.007(5) 0.016(7)
C6 0.071(8) 0.158(14) 0.078(8) -0.036(10) -0.024(7) 0.041(10)
C3 0.057(8) 0.22(2) 0.080(9) -0.035(11) 0.001(7) -0.039(11)
N10 0.047(5) 0.152(12) 0.056(5) -0.036(6) -0.002(4) -0.002(6)
N12 0.216(15) 0.069(7) 0.129(10) -0.001(7) -0.035(12) -0.003(10)
O5 0.39(3) 0.123(8) 0.086(8) 0.002(7) -0.050(14) -0.05(2)
O2 0.212(13) 0.099(7) 0.207(11) -0.020(8) -0.063(11) 0.008(10)
N13 0.29(3) 0.087(9) 0.107(12) -0.007(8) 0.029(15) -0.032(12)
C10 0.53(9) 0.16(3) 0.22(3) 0.07(3) 0.07(5) -0.01(4)
C9 0.45(7) 0.14(2) 0.31(5) -0.07(3) 0.10(5) -0.11(4)
O1 0.218(14) 0.142(10) 0.189(12) 0.000(10) -0.001(12) 0.052(12)
O3 0.227(14) 0.154(11) 0.190(12) -0.019(11) -0.016(12) -0.028(12)
C8 0.18(3) 0.25(4) 0.14(2) -0.03(2) 0.06(2) 0.01(3)
O4 0.61(7) 0.29(3) 0.116(14) 0.059(16) 0.08(3) -0.04(4)

loop_
_atom_type_symbol
_atom_type_description
_atom_type_scat_dispersion_real
_atom_type_scat_dispersion_imag
_atom_type_scat_source
C C 0.0181 0.0091 'International Tables Vol C Tables 4.2.6.8 and 6.1.1.4'
H H 0.0000 0.0000 'International Tables Vol C Tables 4.2.6.8 and 6.1.1.4'
N N 0.0311 0.0180 'International Tables Vol C Tables 4.2.6.8 and 6.1.1.4'
O O 0.0492 0.0322 'International Tables Vol C Tables 4.2.6.8 and 6.1.1.4'
Cu Cu -1.9646 0.5888 'International Tables Vol C Tables 4.2.6.8 and 6.1.1.4'

loop_
_geom_angle_atom_site_label_1
_geom_angle_atom_site_label_2
_geom_angle_atom_site_label_3
_geom_angle
_geom_angle_site_symmetry_1
_geom_angle_site_symmetry_3
C7 Cu1 N8 127.0(4) . 1_655
C7 Cu1 N3 122.7(4) . 2_764
N8 Cu1 N3 105.6(3) 1_655 2_764
C7 Cu1 Cu2 65.6(3) . 3_556
N8 Cu1 Cu2 114.7(3) 1_655 3_556
N3 Cu1 Cu2 114.5(3) 2_764 3_556
N11 Cu2 N9 122.5(4) . .
N11 Cu2 N4 122.5(3) . 2_664
N9 Cu2 N4 109.7(3) . 2_664
N11 Cu2 Cu1 66.9(3) . 3_456
N9 Cu2 Cu1 115.0(3) . 3_456
N4 Cu2 Cu1 112.3(3) 2_664 3_456
N6 Cu3 N1 171.3(4) . .
N6 Cu3 N10 82.3(4) . .
N1 Cu3 N10 98.3(4) . .
N6 Cu3 N5 95.8(3) . .
N1 Cu3 N5 82.8(3) . .
N10 Cu3 N5 174.7(6) . .
N6 Cu3 O5 93.0(4) . .
N1 Cu3 O5 95.6(4) . .
N10 Cu3 O5 92.9(7) . .
N5 Cu3 O5 92.2(7) . .
C4 N9 N8 105.2(9) . .
C4 N9 Cu2 136.3(7) . .
N8 N9 Cu2 118.6(7) . .
N2 N3 N4 110.8(8) . .
N2 N3 Cu1 124.4(6) . 2_765
N4 N3 Cu1 123.6(7) . 2_765
C1 N4 N3 104.7(8) . .
C1 N4 Cu2 136.7(6) . 2_665
N3 N4 Cu2 118.5(6) . 2_665
N11 C7 Cu1 170.6(9) . .
N7 N8 N9 110.1(8) . .
N7 N8 Cu1 125.9(6) . 1_455
N9 N8 Cu1 124.0(7) . 1_455
C4 N6 N7 107.9(6) . .
C4 N6 Cu3 115.6(6) . .
N7 N6 Cu3 136.3(6) . .
N3 N2 N1 106.1(7) . .
N4 C1 N1 110.5(8) . .
N4 C1 C2 130.9(9) . .
N1 C1 C2 118.6(8) . .
C1 N1 N2 107.9(6) . .
C1 N1 Cu3 115.8(6) . .
N2 N1 Cu3 136.3(6) . .
N8 N7 N6 107.4(7) . .
N9 C4 N6 109.4(8) . .
N9 C4 C5 130.7(9) . .
N6 C4 C5 119.9(7) . .
C7 N11 Cu2 172.6(9) . .
C2 N5 Cu3 112.5(7) . .
N10 C5 C6 110.6(10) . .
N10 C5 C4 106.0(8) . .
C6 C5 C4 113.1(11) . .
N10 C5 H5 109.0 . .
C6 C5 H5 109.0 . .
C4 C5 H5 109.0 . .
C1 C2 N5 109.3(9) . .
C1 C2 C3 114.2(11) . .
N5 C2 C3 108.9(12) . .
C1 C2 H2 108.1 . .
N5 C2 H2 108.1 . .
C3 C2 H2 108.1 . .
C5 C6 H6A 109.5 . .
C5 C6 H6B 109.5 . .
H6A C6 H6B 109.5 . .
C5 C6 H6C 109.5 . .
H6A C6 H6C 109.5 . .
H6B C6 H6C 109.5 . .
C2 C3 H3A 109.5 . .
C2 C3 H3B 109.5 . .
H3A C3 H3B 109.5 . .
C2 C3 H3C 109.5 . .
H3A C3 H3C 109.5 . .
H3B C3 H3C 109.5 . .
C5 N10 Cu3 115.7(7) . .
C5 N10 H10A 108.4 . .
Cu3 N10 H10A 108.4 . .
C5 N10 H10B 108.4 . .
Cu3 N10 H10B 108.4 . .
H10A N10 H10B 107.4 . .
O1 N12 O2 121(3) . .
O1 N12 O3 112.7(18) . .
O2 N12 O3 126(3) . .
Cu3 O5 H5A 109.6 . .
Cu3 O5 H5B 107.1 . .
H5A O5 H5B 110.4 . .
C8 N13 C10 123(3) . .
C8 N13 C9 125(3) . .
C10 N13 C9 111(3) . .
O4 C8 N13 118(4) . .

loop_
_geom_bond_atom_site_label_1
_geom_bond_atom_site_label_2
_geom_bond_distance
_geom_bond_site_symmetry_2
Cu1 C7 1.884(8) .
Cu1 N8 1.986(8) 1_655
Cu1 N3 2.024(8) 2_764
Cu1 Cu2 2.6661(18) 3_556
Cu2 N11 1.905(7) .
Cu2 N9 2.017(8) .
Cu2 N4 2.029(7) 2_664
Cu3 N6 1.950(7) .
Cu3 N1 1.957(7) .
Cu3 N10 1.995(10) .
Cu3 N5 2.009(9) .
Cu3 O5 2.428(14) .
N9 C4 1.325(12) .
N9 N8 1.383(10) .
N3 N2 1.308(11) .
N3 N4 1.359(10) .
N4 C1 1.307(12) .
C7 N11 1.136(11) .
N8 N7 1.294(11) .
N6 C4 1.338(12) .
N6 N7 1.351(11) .
N2 N1 1.342(11) .
C1 N1 1.325(12) .
C1 C2 1.479(15) .
C4 C5 1.502(14) .
N5 C2 1.488(13) .
C5 N10 1.494(12) .
C5 C6 1.498(19) .
C5 H5 0.9800 .
C2 C3 1.53(2) .
C2 H2 0.9800 .
C6 H6A 0.9600 .
C6 H6B 0.9600 .
C6 H6C 0.9600 .
C3 H3A 0.9600 .
C3 H3B 0.9600 .
C3 H3C 0.9600 .
N10 H10A 0.8900 .
N10 H10B 0.8900 .
N12 O1 1.20(3) .
N12 O2 1.171(18) .
N12 O3 1.22(3) .
O5 H5A 0.8501 .
O5 H5B 0.8500 .
N13 C8 1.35(3) .
N13 C10 1.40(3) .
N13 C9 1.48(3) .
C8 O4 1.19(4) .

loop_
_geom_torsion_atom_site_label_1
_geom_torsion_atom_site_label_2
_geom_torsion_atom_site_label_3
_geom_torsion_atom_site_label_4
_geom_torsion
_geom_torsion_site_symmetry_1
_geom_torsion_site_symmetry_4
N2 N3 N4 C1 1.0(15) . .
Cu1 N3 N4 C1 168.7(8) 2_765 .
N2 N3 N4 Cu2 -176.8(7) . 2_665
Cu1 N3 N4 Cu2 -9.1(14) 2_765 2_665
C4 N9 N8 N7 0.3(16) . .
Cu2 N9 N8 N7 179.1(7) . .
C4 N9 N8 Cu1 -179.9(7) . 1_455
Cu2 N9 N8 Cu1 -1.1(15) . 1_455
N4 N3 N2 N1 -1.2(13) . .
Cu1 N3 N2 N1 -168.8(8) 2_765 .
N3 N4 C1 N1 -0.4(15) . .
Cu2 N4 C1 N1 176.8(8) 2_665 .
N3 N4 C1 C2 179.7(14) . .
Cu2 N4 C1 C2 -3(2) 2_665 .
N4 C1 N1 N2 -0.3(13) . .
C2 C1 N1 N2 179.6(12) . .
N4 C1 N1 Cu3 177.7(8) . .
C2 C1 N1 Cu3 -2.4(15) . .
N3 N2 N1 C1 0.9(12) . .
N3 N2 N1 Cu3 -176.4(9) . .
N9 N8 N7 N6 -0.5(14) . .
Cu1 N8 N7 N6 179.8(8) 1_455 .
C4 N6 N7 N8 0.5(12) . .
Cu3 N6 N7 N8 175.7(9) . .
N8 N9 C4 N6 0.0(14) . .
Cu2 N9 C4 N6 -178.5(9) . .
N8 N9 C4 C5 -179.1(13) . .
Cu2 N9 C4 C5 2(2) . .
N7 N6 C4 N9 -0.3(12) . .
Cu3 N6 C4 N9 -176.6(7) . .
N7 N6 C4 C5 179.0(12) . .
Cu3 N6 C4 C5 2.6(14) . .
N9 C4 C5 N10 -178.1(12) . .
N6 C4 C5 N10 2.8(16) . .
N9 C4 C5 C6 -56.7(18) . .
N6 C4 C5 C6 124.2(12) . .
N4 C1 C2 N5 -171.2(14) . .
N1 C1 C2 N5 8.9(18) . .
N4 C1 C2 C3 -49(2) . .
N1 C1 C2 C3 131.1(13) . .
Cu3 N5 C2 C1 -10.9(16) . .
Cu3 N5 C2 C3 -136.2(11) . .
C6 C5 N10 Cu3 -129.9(10) . .
C4 C5 N10 Cu3 -7.0(14) . .
C10 N13 C8 O4 176(4) . .
C9 N13 C8 O4 -15(6) . .
